data_2007890
loop_
_publ_author_name
'Dijksma, Fokke J. J.'
'Gould, Robert O.'
'Parsons, Simon'
'Walkinshaw, Malcolm D.'

_publ_section_title
;
 Brucinium Hydrogen Fumarate Sesquihydrate and Brucinium Hydrogen
 Maleate
;
_journal_issue 12
_journal_name_full 'Acta Crystallographica Section C'
_journal_page_first 1948
_journal_page_last 1951
_journal_paper_doi 10.1107/S0108270198010324
_journal_volume 54
_journal_year 1998
_chemical_formula_iupac 'C23 H27 N2 O4 , C4 H3 O4 , 3/2H2O'
_chemical_formula_moiety 'C23 H27 N2 O4 , C4 H3 O4 , 1.5 H2O'
_chemical_formula_sum 'C27 H33 N2 O9.5'
_chemical_formula_weight 537.55
_chemical_name_systematic
;
Brucinium Fumarate
;
_space_group_IT_number 5
_symmetry_cell_setting monoclinic
_symmetry_space_group_name_Hall 'C 2y'
_symmetry_space_group_name_H-M 'C 1 2 1'
_audit_creation_method SHELXL97
_cell_angle_alpha 90.00
_cell_angle_beta 105.27(3)
_cell_angle_gamma 90.00
_cell_formula_units_Z 4
_cell_length_a 14.349(3)
_cell_length_b 12.298(3)
_cell_length_c 15.173(3)
_cell_measurement_reflns_used 44
_cell_measurement_temperature 220(2)
_cell_measurement_theta_max 22
_cell_measurement_theta_min 20
_cell_volume 2583.0(10)
_computing_cell_refinement DIF4
_computing_data_collection 'DIF4 (Stoe & Cie, 1990a)'
_computing_data_reduction 'REDU4 (Stoe & Cie, 1990b)'
_computing_molecular_graphics
;
Cerius^2^ (Molecular Simulations Inc., 1997) and SHELXTL
(Sheldrick, 1994)
;
_computing_publication_material SHELXL97
_computing_structure_refinement 'SHELXL97 (Sheldrick, 1997)'
_computing_structure_solution 'DIRDIF96 (Beurskens, 1996)'
_diffrn_ambient_temperature 220(2)
_diffrn_measured_fraction_theta_full 0.482
_diffrn_measured_fraction_theta_max 0.482
_diffrn_measurement_device_type
;
Stoe Stadi-4 four-circle
diffractometer equipped with an Oxford Cryosystems low-temperature
device (Cosier & Glazer, 1986).
;
_diffrn_measurement_method
;
\w/\q scans with \w scan width (0.99 + 0.35 tan\q)\%
;
_diffrn_radiation_monochromator graphite
_diffrn_radiation_source 'fine-focus sealed tube'
_diffrn_radiation_type CuK\a
_diffrn_radiation_wavelength 1.54184
_diffrn_reflns_av_R_equivalents 0.012
_diffrn_reflns_av_sigmaI/netI 0.025
_diffrn_reflns_limit_h_max 16
_diffrn_reflns_limit_h_min -17
_diffrn_reflns_limit_k_max 14
_diffrn_reflns_limit_k_min -1
_diffrn_reflns_limit_l_max 18
_diffrn_reflns_limit_l_min 0
_diffrn_reflns_number 3367
_diffrn_reflns_theta_full 70.04
_diffrn_reflns_theta_max 70
_diffrn_reflns_theta_min 3.02
_diffrn_standards_decay_% <3
_diffrn_standards_interval_time 60
_diffrn_standards_number 3
_exptl_absorpt_coefficient_mu 0.880
_exptl_absorpt_correction_type none
_exptl_crystal_colour Colourless
_exptl_crystal_density_diffrn 1.382
_exptl_crystal_density_meas ?
_exptl_crystal_density_method 'not measured'
_exptl_crystal_description Block
_exptl_crystal_F_000 1140
_exptl_crystal_size_max 0.50
_exptl_crystal_size_mid 0.27
_exptl_crystal_size_min 0.19
_refine_diff_density_max 0.232
_refine_diff_density_min -0.259
_refine_ls_abs_structure_details 'Flack (1983)'
_refine_ls_abs_structure_Flack 0.1(2)
_refine_ls_extinction_coef 0.00110(11)
_refine_ls_extinction_method SHELXL
_refine_ls_goodness_of_fit_ref 1.051
_refine_ls_hydrogen_treatment 'H atoms: see below'
_refine_ls_matrix_type full
_refine_ls_number_parameters 366
_refine_ls_number_reflns 2711
_refine_ls_number_restraints 1
_refine_ls_restrained_S_all 1.051
_refine_ls_R_factor_all 0.046
_refine_ls_R_factor_gt 0.038
_refine_ls_shift/su_max <0.001
_refine_ls_shift/su_mean 0.000
_refine_ls_structure_factor_coef Fsqd
_refine_ls_weighting_details 'w = 1/[\s^2^(Fo^2^)+(0.0523P)^2^+1.1904P] where P=(Fo^2^+2Fc^2^)/3'
_refine_ls_weighting_scheme calc
_refine_ls_wR_factor_ref 0.096
_reflns_number_gt 2416
_reflns_number_total 2711
_reflns_threshold_expression I>2\s(I)
_cod_data_source_file bm1243.cif
_cod_data_source_block I
_cod_depositor_comments
;
The following automatic conversions were performed:
'_symmetry_cell_setting' value 'Monoclinic' changed to 'monoclinic'
according to '/home/saulius/struct/CIF-dictionaries/cif_core.dic'
dictionary named 'cif_core.dic' version 2.4.1 from
2010-06-29.

'_geom_bond_publ_flag' value 'Y' changed to 'y' according to
'/home/saulius/struct/CIF-dictionaries/cif_core.dic' dictionary named
'cif_core.dic' version 2.4.1 from 2010-06-29 (3 times).

Automatic conversion script
Id: cif_fix_enum 1527 2010-12-29 10:47:43Z saulius 

The following automatic conversions were performed:

'_symmetry_cell_setting' value 'Monoclinic' changed to 'monoclinic'
according to /home/saulius/struct/CIF-dictionaries/cif_core.dic
dictionary named 'cif_core.dic' version 2.4.1 from
2010-06-29.

'_geom_bond_publ_flag' value 'Y' changed to 'y'
according to /home/saulius/struct/CIF-dictionaries/cif_core.dic
dictionary named 'cif_core.dic' version 2.4.1 from 2010-06-29 (3
times).

'_geom_angle_publ_flag' value 'Y' changed to 'y' according
to /home/saulius/struct/CIF-dictionaries/cif_core.dic dictionary
named 'cif_core.dic' version 2.4.1 from 2010-06-29 (6
times).

'_geom_torsion_publ_flag' value 'Y' changed to 'y' according
to /home/saulius/struct/CIF-dictionaries/cif_core.dic dictionary
named 'cif_core.dic' version 2.4.1 from 2010-06-29 (8 times).

Automatic conversion script
Id: cif_fix_values 1715 2011-07-08 13:25:40Z adriana 

The following automatic conversions were performed:

'_exptl_crystal_density_meas' value 'not measured' was changed to '?'
- the value is perceived as not measured.

Automatic conversion script
Id: cif_fix_values 3008 2015-01-20 13:52:24Z robertas 

The following automatic conversions were performed:

'_refine_ls_weighting_scheme' value 'calc w =
1/[\s^2^(Fo^2^)+(0.0523P)^2^+1.1904P] where P=(Fo^2^+2Fc^2^)/3' was
changed to 'calc'. New tag '_refine_ls_weighting_details' was
created. The value of the new tag was set to 'w =
1/[\s^2^(Fo^2^)+(0.0523P)^2^+1.1904P] where P=(Fo^2^+2Fc^2^)/3'.

Automatic conversion script
Id: cif_fix_values 3143 2015-03-26 13:38:13Z robertas 
;
_cod_original_cell_volume 2582.8(9)
_cod_original_sg_symbol_H-M 'C 2'
_cod_original_formula_sum 'C27 H33 N2 O9.50'
_cod_database_code 2007890
_cod_database_fobs_code 2007890

loop_
_symmetry_equiv_pos_as_xyz
'x, y, z'
'-x, y, -z'
'x+1/2, y+1/2, z'
'-x+1/2, y+1/2, -z'

loop_
_atom_site_label
_atom_site_fract_x
_atom_site_fract_y
_atom_site_fract_z
_atom_site_U_iso_or_equiv
_atom_site_adp_type
_atom_site_calc_flag
_atom_site_refinement_flags
_atom_site_occupancy
_atom_site_disorder_assembly
_atom_site_disorder_group
_atom_site_type_symbol
C1 0.3320(2) -0.0437(2) 0.47362(19) 0.0248(6) Uani d . 1 . . C
C2 0.3942(2) -0.0917(3) 0.5504(2) 0.0272(7) Uani d . 1 . . C
H2 0.4277 -0.0495 0.6005 0.033 Uiso calc R 1 . . H
C3 0.40484(19) -0.2034(3) 0.5502(2) 0.0278(7) Uani d . 1 . . C
C4 0.3563(2) -0.2662(3) 0.4736(2) 0.0292(7) Uani d . 1 . . C
C5 0.2917(2) -0.2167(2) 0.4005(2) 0.0268(6) Uani d . 1 . . C
H5 0.2564 -0.2584 0.3510 0.032 Uiso calc R 1 . . H
C6 0.2798(2) -0.1046(3) 0.40120(19) 0.0259(6) Uani d . 1 . . C
C7 0.2108(2) -0.0331(3) 0.33421(19) 0.0259(6) Uani d . 1 . . C
C8 0.2505(2) 0.0827(2) 0.36241(17) 0.0242(6) Uani d . 1 . . C
H8 0.1966 0.1326 0.3632 0.029 Uiso calc R 1 . . H
C9 0.19798(19) -0.0600(3) 0.23229(18) 0.0280(6) Uani d . 1 . . C
H9 0.1987 -0.1400 0.2252 0.034 Uiso calc R 1 . . H
C10 0.0473(2) 0.0117(3) 0.2562(2) 0.0334(7) Uani d . 1 . . C
H10A -0.0197 -0.0140 0.2395 0.040 Uiso calc R 1 . . H
H10B 0.0476 0.0906 0.2653 0.040 Uiso calc R 1 . . H
C11 0.10533(19) -0.0450(3) 0.34135(19) 0.0289(6) Uani d . 1 . . C
H11A 0.0869 -0.1217 0.3418 0.035 Uiso calc R 1 . . H
H11B 0.0968 -0.0096 0.3966 0.035 Uiso calc R 1 . . H
C12 0.2729(2) -0.0112(3) 0.1900(2) 0.0305(7) Uani d . 1 . . C
H12A 0.2569 -0.0282 0.1246 0.037 Uiso calc R 1 . . H
H12B 0.3367 -0.0418 0.2190 0.037 Uiso calc R 1 . . H
C13 0.2744(2) 0.1118(3) 0.2037(2) 0.0291(7) Uani d . 1 . . C
H13 0.3193 0.1443 0.1714 0.035 Uiso calc R 1 . . H
C14 0.31409(19) 0.1325(3) 0.30670(19) 0.0264(6) Uani d . 1 . . C
H14 0.3767 0.0938 0.3254 0.032 Uiso calc R 1 . . H
C15 0.0980(2) 0.0742(3) 0.1181(2) 0.0360(7) Uani d . 1 . . C
H15A 0.1116 0.0456 0.0625 0.043 Uiso calc R 1 . . H
H15B 0.0344 0.1092 0.1010 0.043 Uiso calc R 1 . . H
C16 0.1736(2) 0.1560(3) 0.16196(19) 0.0313(7) Uani d . 1 . . C
C17 0.1529(2) 0.2619(3) 0.1637(2) 0.0377(8) Uani d . 1 . . C
H17 0.0901 0.2857 0.1343 0.045 Uiso calc R 1 . . H
C18 0.2266(3) 0.3441(3) 0.2112(2) 0.0429(8) Uani d . 1 . . C
H18A 0.2831 0.3404 0.1865 0.052 Uiso calc R 1 . . H
H18B 0.1992 0.4173 0.2000 0.052 Uiso calc R 1 . . H
C19 0.3351(2) 0.2505(3) 0.3382(2) 0.0302(7) Uani d . 1 . . C
H19 0.3910 0.2777 0.3179 0.036 Uiso calc R 1 . . H
C20 0.3581(2) 0.2580(2) 0.4440(2) 0.0296(7) Uani d . 1 . . C
H20A 0.4171 0.3011 0.4657 0.035 Uiso calc R 1 . . H
H20B 0.3056 0.2983 0.4594 0.035 Uiso calc R 1 . . H
C21 0.37166(19) 0.1526(3) 0.49669(19) 0.0271(6) Uani d . 1 . . C
C22 0.5140(2) -0.1971(3) 0.6969(2) 0.0399(8) Uani d . 1 . . C
H22A 0.5545 -0.1450 0.6762 0.060 Uiso calc R 1 . . H
H22B 0.5542 -0.2444 0.7425 0.060 Uiso calc R 1 . . H
H22C 0.4689 -0.1586 0.7233 0.060 Uiso calc R 1 . . H
C23 0.3414(3) -0.4369(3) 0.3985(2) 0.0491(9) Uani d . 1 . . C
H23A 0.2714 -0.4385 0.3824 0.074 Uiso calc R 1 . . H
H23B 0.3662 -0.5105 0.4088 0.074 Uiso calc R 1 . . H
H23C 0.3630 -0.4042 0.3491 0.074 Uiso calc R 1 . . H
N1 0.31406(17) 0.0691(2) 0.45686(16) 0.0257(5) Uani d . 1 . . N
N2 0.09728(17) -0.0178(2) 0.18362(17) 0.0307(6) Uani d . 1 . . N
H2A 0.0636 -0.0745 0.1504 0.037 Uiso calc R 1 . . H
O1 0.43006(15) 0.1447(2) 0.57296(14) 0.0384(5) Uani d . 1 . . O
O2 0.25567(16) 0.3235(2) 0.30782(14) 0.0367(5) Uani d . 1 . . O
O3 0.46157(14) -0.26089(19) 0.62077(14) 0.0348(5) Uani d . 1 . . O
O4 0.37633(16) -0.37449(18) 0.47972(16) 0.0366(5) Uani d . 1 . . O
O1F 0.50891(15) 0.2940(2) 0.11841(16) 0.0428(6) Uani d . 1 . . O
O2F 0.39714(18) 0.4154(2) 0.0624(2) 0.0563(8) Uani d . 1 . . O
O3F 0.2402(2) 0.0566(3) -0.0423(2) 0.0712(10) Uani d . 1 . . O
H3F 0.1956 0.0116 -0.0563 0.107 Uiso calc R 1 . . H
O4F 0.1226(3) 0.1771(4) -0.1067(3) 0.136(2) Uani d . 1 . . O
C1F 0.4267(2) 0.3200(3) 0.0705(2) 0.0357(7) Uani d . 1 . . C
C3F 0.2720(3) 0.2454(4) -0.0212(3) 0.0635(14) Uani d . 1 . . C
H13F 0.2479 0.3168 -0.0268 0.076 Uiso calc R 1 . . H
C2F 0.3634(2) 0.2297(4) 0.0235(2) 0.0435(9) Uani d . 1 . . C
H2F 0.3894 0.1593 0.0257 0.052 Uiso calc R 1 . . H
C4F 0.2051(3) 0.1555(5) -0.0633(3) 0.0770(18) Uani d . 1 . . C
O1W 0.5373(6) 0.0938(9) 0.2292(7) 0.100(3) Uani d P 0.50 A 1 O
H1WA 0.5460 0.1081 0.2856 0.150 Uiso d PR 0.50 A 1 H
H1WB 0.5284 0.1512 0.1969 0.150 Uiso d PR 0.50 A 1 H
O1W' 0.5957(7) 0.1268(9) 0.2419(6) 0.095(3) Uani d P 0.50 B 2 O
H1WC 0.5812 0.1270 0.2927 0.143 Uiso d PR 0.50 B 2 H
H1WD 0.5602 0.1728 0.2067 0.143 Uiso d PR 0.50 B 2 H
O2W -0.0296(6) 0.4566(8) 0.0876(6) 0.115(3) Uani d P 0.50 . . O
H2WA 0.0198 0.4620 0.0670 0.173 Uiso d PR 0.50 . . H
H2WB -0.0015 0.4999 0.1300 0.173 Uiso d PR 0.50 . . H

loop_
_atom_site_aniso_label
_atom_site_aniso_U_11
_atom_site_aniso_U_22
_atom_site_aniso_U_33
_atom_site_aniso_U_12
_atom_site_aniso_U_13
_atom_site_aniso_U_23
C1 0.0290(14) 0.0219(16) 0.0233(14) -0.0008(13) 0.0064(11) 0.0021(12)
C2 0.0261(14) 0.0289(17) 0.0232(14) -0.0032(13) 0.0007(12) 0.0027(12)
C3 0.0239(13) 0.0298(17) 0.0287(15) -0.0009(13) 0.0051(12) 0.0074(13)
C4 0.0309(14) 0.0229(16) 0.0344(16) 0.0017(13) 0.0099(13) 0.0046(13)
C5 0.0314(14) 0.0247(16) 0.0249(14) -0.0026(13) 0.0084(12) -0.0012(12)
C6 0.0267(13) 0.0273(15) 0.0243(14) 0.0004(13) 0.0075(12) 0.0000(13)
C7 0.0260(14) 0.0252(16) 0.0249(13) 0.0014(12) 0.0038(11) -0.0008(12)
C8 0.0280(13) 0.0247(15) 0.0187(13) 0.0016(13) 0.0040(11) 0.0000(12)
C9 0.0291(14) 0.0282(16) 0.0232(14) 0.0052(13) 0.0006(12) -0.0050(13)
C10 0.0275(14) 0.0406(19) 0.0303(15) 0.0036(14) 0.0045(12) -0.0065(14)
C11 0.0268(14) 0.0306(17) 0.0285(14) -0.0028(13) 0.0057(12) -0.0051(13)
C12 0.0352(15) 0.0332(18) 0.0217(13) 0.0089(14) 0.0049(12) 0.0005(13)
C13 0.0322(15) 0.0336(18) 0.0227(14) 0.0031(13) 0.0093(12) 0.0010(13)
C14 0.0249(13) 0.0278(16) 0.0260(14) 0.0005(13) 0.0058(11) 0.0032(13)
C15 0.0391(16) 0.040(2) 0.0242(14) 0.0065(16) 0.0009(13) 0.0027(15)
C16 0.0353(15) 0.0358(18) 0.0218(14) 0.0068(14) 0.0057(12) 0.0037(14)
C17 0.0409(17) 0.0369(19) 0.0313(16) 0.0107(15) 0.0023(14) 0.0064(14)
C18 0.057(2) 0.0319(19) 0.0359(17) 0.0037(17) 0.0059(16) 0.0122(16)
C19 0.0310(14) 0.0268(16) 0.0320(15) -0.0009(13) 0.0068(12) 0.0039(14)
C20 0.0331(15) 0.0216(16) 0.0330(15) -0.0044(13) 0.0069(12) -0.0012(13)
C21 0.0270(13) 0.0282(17) 0.0248(14) -0.0005(13) 0.0044(11) -0.0022(13)
C22 0.0349(16) 0.044(2) 0.0342(16) -0.0050(16) -0.0031(13) 0.0073(16)
C23 0.077(3) 0.0249(18) 0.044(2) 0.0032(19) 0.0147(19) -0.0023(16)
N1 0.0305(12) 0.0225(13) 0.0217(11) -0.0024(11) 0.0028(10) 0.0005(10)
N2 0.0300(12) 0.0317(14) 0.0261(12) 0.0023(11) -0.0002(10) -0.0053(11)
O1 0.0438(12) 0.0353(13) 0.0290(11) -0.0064(11) -0.0029(9) -0.0001(10)
O2 0.0449(12) 0.0309(13) 0.0319(11) 0.0044(11) 0.0058(10) 0.0021(10)
O3 0.0346(11) 0.0329(12) 0.0310(11) -0.0015(10) -0.0017(9) 0.0096(10)
O4 0.0456(12) 0.0232(12) 0.0396(12) 0.0002(10) 0.0087(10) 0.0043(10)
O1F 0.0329(11) 0.0431(14) 0.0442(13) -0.0011(11) -0.0046(10) -0.0057(12)
O2F 0.0442(14) 0.0491(19) 0.075(2) 0.0063(13) 0.0140(14) 0.0123(15)
O3F 0.0552(17) 0.100(3) 0.0515(17) -0.038(2) 0.0027(14) -0.0036(19)
O4F 0.076(2) 0.160(5) 0.121(3) -0.065(3) -0.064(2) 0.094(3)
C1F 0.0325(15) 0.042(2) 0.0325(16) -0.0043(15) 0.0079(13) 0.0052(15)
C3F 0.0433(19) 0.084(3) 0.051(2) -0.026(2) -0.0088(18) 0.033(2)
C2F 0.0384(17) 0.058(2) 0.0322(17) -0.0116(18) 0.0067(14) 0.0045(18)
C4F 0.055(2) 0.111(5) 0.048(2) -0.045(3) -0.0177(19) 0.041(3)
O1W 0.119(8) 0.091(7) 0.072(5) -0.004(7) -0.010(6) -0.006(5)
O1W' 0.116(7) 0.102(9) 0.055(4) 0.045(7) 0.001(5) 0.014(5)
O2W 0.115(6) 0.105(7) 0.132(7) 0.046(6) 0.046(6) 0.037(6)

loop_
_atom_type_symbol
_atom_type_description
_atom_type_scat_dispersion_real
_atom_type_scat_dispersion_imag
_atom_type_scat_source
C C 0.0181 0.0091 'International Tables Vol C Tables 4.2.6.8 and 6.1.1.4'
H H 0.0000 0.0000 'International Tables Vol C Tables 4.2.6.8 and 6.1.1.4'
N N 0.0311 0.0180 'International Tables Vol C Tables 4.2.6.8 and 6.1.1.4'
O O 0.0492 0.0322 'International Tables Vol C Tables 4.2.6.8 and 6.1.1.4'

loop_
_geom_angle_atom_site_label_1
_geom_angle_atom_site_label_2
_geom_angle_atom_site_label_3
_geom_angle
_geom_angle_publ_flag
C6 C1 C2 122.0(3) ?
C6 C1 N1 110.6(2) ?
C2 C1 N1 127.3(3) ?
C3 C2 C1 117.6(3) ?
O3 C3 C2 123.9(3) y
O3 C3 C4 115.1(3) y
C2 C3 C4 120.9(3) ?
O4 C4 C5 124.7(3) y
O4 C4 C3 115.4(3) y
C5 C4 C3 119.9(3) ?
C4 C5 C6 119.2(3) ?
C1 C6 C5 120.2(3) ?
C1 C6 C7 110.2(3) ?
C5 C6 C7 129.5(3) ?
C6 C7 C9 115.9(2) ?
C6 C7 C8 102.8(2) ?
C9 C7 C8 114.2(2) ?
C6 C7 C11 112.3(2) ?
C9 C7 C11 100.9(2) ?
C8 C7 C11 111.2(2) ?
N1 C8 C14 105.9(2) ?
N1 C8 C7 104.4(2) ?
C14 C8 C7 116.5(2) ?
C12 C9 N2 110.3(2) ?
C12 C9 C7 115.4(2) ?
N2 C9 C7 105.0(2) ?
N2 C10 C11 104.6(2) ?
C10 C11 C7 103.0(2) ?
C9 C12 C13 108.7(3) ?
C16 C13 C12 108.7(3) ?
C16 C13 C14 114.9(2) ?
C12 C13 C14 107.0(2) ?
C8 C14 C19 107.8(2) ?
C8 C14 C13 112.4(2) ?
C19 C14 C13 117.6(3) ?
C16 C15 N2 109.9(2) ?
C17 C16 C15 121.5(3) ?
C17 C16 C13 122.2(3) ?
C15 C16 C13 116.3(3) ?
C16 C17 C18 122.1(3) ?
O2 C18 C17 110.4(3) ?
O2 C19 C14 114.8(2) ?
O2 C19 C20 103.3(2) ?
C14 C19 C20 110.4(2) ?
C21 C20 C19 117.4(3) ?
O1 C21 N1 122.6(3) ?
O1 C21 C20 121.5(3) ?
N1 C21 C20 115.9(2) ?
C21 N1 C1 126.8(2) ?
C21 N1 C8 119.3(2) ?
C1 N1 C8 108.5(2) ?
C15 N2 C10 112.8(2) ?
C15 N2 C9 113.8(2) ?
C10 N2 C9 107.4(2) ?
C19 O2 C18 115.6(3) ?
C3 O3 C22 115.3(3) y
C4 O4 C23 116.7(3) y
O2F C1F O1F 122.9(3) ?
O2F C1F C2F 120.4(3) ?
O1F C1F C2F 116.7(3) ?
C2F C3F C4F 123.4(5) ?
C3F C2F C1F 122.2(4) ?
O4F C4F O3F 125.7(5) ?
O4F C4F C3F 119.4(6) ?
O3F C4F C3F 114.6(3) ?

loop_
_geom_bond_atom_site_label_1
_geom_bond_atom_site_label_2
_geom_bond_site_symmetry_2
_geom_bond_distance
_geom_bond_publ_flag
C1 C6 . 1.377(4) ?
C1 C2 . 1.398(4) ?
C1 N1 . 1.422(4) ?
C2 C3 . 1.382(5) ?
C3 O3 . 1.360(3) ?
C3 C4 . 1.416(4) ?
C4 O4 . 1.360(4) ?
C4 C5 . 1.385(4) ?
C5 C6 . 1.390(4) ?
C6 C7 . 1.502(4) ?
C7 C9 . 1.544(4) ?
C7 C8 . 1.552(4) ?
C7 C11 . 1.552(4) ?
C8 N1 . 1.492(3) ?
C8 C14 . 1.526(4) ?
C9 C12 . 1.514(4) ?
C9 N2 . 1.530(4) y
C10 N2 . 1.509(4) y
C10 C11 . 1.510(4) ?
C12 C13 . 1.525(5) ?
C13 C16 . 1.518(4) ?
C13 C14 . 1.537(4) ?
C14 C19 . 1.533(5) ?
C15 C16 . 1.501(5) ?
C15 N2 . 1.507(4) y
C16 C17 . 1.338(5) ?
C17 C18 . 1.503(5) ?
C18 O2 . 1.437(4) ?
C19 O2 . 1.428(4) ?
C19 C20 . 1.555(4) ?
C20 C21 . 1.508(4) ?
C21 O1 . 1.241(3) ?
C21 N1 . 1.356(4) ?
C22 O3 . 1.435(4) ?
C23 O4 . 1.426(4) ?
O1F C1F . 1.253(4) ?
O2F C1F . 1.243(5) ?
O3F C4F . 1.322(7) ?
O4F C4F . 1.223(5) ?
C1F C2F . 1.492(5) ?
C3F C2F . 1.323(5) ?
C3F C4F . 1.493(7) ?

loop_
_geom_hbond_atom_site_label_D
_geom_hbond_atom_site_label_H
_geom_hbond_atom_site_label_A
_geom_hbond_site_symmetry_A
_geom_hbond_distance_DH
_geom_hbond_distance_HA
_geom_hbond_distance_DA
_geom_hbond_angle_DHA
N2 H2A O1F 3_445 0.92 1.81 2.699(4) 162.5
N2 H2A O2F 3_445 0.92 2.41 3.086(4) 130.0
O3F H3F O2F 4_545 0.83 1.76 2.583(4) 168.5
O1W' H1WC O1 2_656 0.85 2.10 2.937(10) 168.9
O1W' H1WD O1F . 0.85 2.01 2.839(10) 165.2
O1W H1WA O1 2_656 0.85 2.13 2.980(11) 179.2
O1W H1WB O1F . 0.85 2.10 2.949(12) 179.0
O2W H2WA O2W 2 0.85 2.39 2.996(18) 129.1
O2W H2WB O1W 3_455 0.85 1.86 2.702(14) 168.8
O2W H2WB O1W' 3_455 0.85 2.45 3.298(14) 172.7

loop_
_geom_torsion_atom_site_label_1
_geom_torsion_atom_site_label_2
_geom_torsion_atom_site_label_3
_geom_torsion_atom_site_label_4
_geom_torsion
_geom_torsion_publ_flag
C6 C1 C2 C3 2.4(4) ?
N1 C1 C2 C3 -176.4(3) ?
C1 C2 C3 O3 -178.9(2) y
C1 C2 C3 C4 1.7(4) ?
O3 C3 C4 O4 -2.6(4) ?
C2 C3 C4 O4 176.8(3) y
O3 C3 C4 C5 175.7(3) y
C2 C3 C4 C5 -4.8(4) ?
O4 C4 C5 C6 -178.1(3) y
C3 C4 C5 C6 3.8(4) ?
C2 C1 C6 C5 -3.5(4) ?
N1 C1 C6 C5 175.5(3) ?
C2 C1 C6 C7 173.2(3) ?
N1 C1 C6 C7 -7.8(3) ?
C4 C5 C6 C1 0.3(5) ?
C4 C5 C6 C7 -175.7(3) ?
C1 C6 C7 C9 141.5(3) ?
C5 C6 C7 C9 -42.2(4) ?
C1 C6 C7 C8 16.2(3) ?
C5 C6 C7 C8 -167.5(3) ?
C1 C6 C7 C11 -103.3(3) ?
C5 C6 C7 C11 73.0(4) ?
C6 C7 C8 N1 -18.0(3) ?
C9 C7 C8 N1 -144.3(2) ?
C11 C7 C8 N1 102.3(2) ?
C6 C7 C8 C14 98.4(3) ?
C9 C7 C8 C14 -27.9(3) ?
C11 C7 C8 C14 -141.3(2) ?
C6 C7 C9 C12 -84.1(3) ?
C8 C7 C9 C12 35.1(3) ?
C11 C7 C9 C12 154.4(3) ?
C6 C7 C9 N2 154.2(3) ?
C8 C7 C9 N2 -86.6(3) ?
C11 C7 C9 N2 32.8(3) ?
N2 C10 C11 C7 37.8(3) ?
C6 C7 C11 C10 -167.5(3) ?
C9 C7 C11 C10 -43.6(3) ?
C8 C7 C11 C10 78.0(3) ?
N2 C9 C12 C13 63.0(3) ?
C7 C9 C12 C13 -55.8(3) ?
C9 C12 C13 C16 -57.0(3) ?
C9 C12 C13 C14 67.6(3) ?
N1 C8 C14 C19 -71.1(3) ?
C7 C8 C14 C19 173.4(2) ?
N1 C8 C14 C13 157.7(2) ?
C7 C8 C14 C13 42.1(3) ?
C16 C13 C14 C8 59.3(4) ?
C12 C13 C14 C8 -61.4(3) ?
C16 C13 C14 C19 -66.7(4) ?
C12 C13 C14 C19 172.5(3) ?
N2 C15 C16 C17 -128.5(3) ?
N2 C15 C16 C13 51.6(3) ?
C12 C13 C16 C17 179.9(3) ?
C14 C13 C16 C17 60.1(4) ?
C12 C13 C16 C15 -0.2(4) ?
C14 C13 C16 C15 -120.0(3) ?
C15 C16 C17 C18 177.0(3) ?
C13 C16 C17 C18 -3.1(5) ?
C16 C17 C18 O2 -64.4(4) ?
C8 C14 C19 O2 -73.9(3) ?
C13 C14 C19 O2 54.4(4) ?
C8 C14 C19 C20 42.4(3) ?
C13 C14 C19 C20 170.6(2) ?
O2 C19 C20 C21 132.6(3) ?
C14 C19 C20 C21 9.4(4) ?
C19 C20 C21 O1 145.8(3) ?
C19 C20 C21 N1 -36.3(4) ?
O1 C21 N1 C1 -25.0(5) ?
C20 C21 N1 C1 157.2(3) ?
O1 C21 N1 C8 -175.9(3) ?
C20 C21 N1 C8 6.2(4) ?
C6 C1 N1 C21 -158.2(3) ?
C2 C1 N1 C21 20.8(5) ?
C6 C1 N1 C8 -4.7(3) ?
C2 C1 N1 C8 174.3(3) ?
C14 C8 N1 C21 46.7(3) ?
C7 C8 N1 C21 170.3(2) ?
C14 C8 N1 C1 -109.0(3) ?
C7 C8 N1 C1 14.5(3) ?
C16 C15 N2 C10 77.3(3) ?
C16 C15 N2 C9 -45.3(3) ?
C11 C10 N2 C15 -143.2(3) ?
C11 C10 N2 C9 -17.0(3) ?
C12 C9 N2 C15 -9.8(3) ?
C7 C9 N2 C15 115.2(3) ?
C12 C9 N2 C10 -135.4(3) ?
C7 C9 N2 C10 -10.5(3) ?
C14 C19 O2 C18 -67.5(4) ?
C20 C19 O2 C18 172.2(3) ?
C17 C18 O2 C19 88.8(3) ?
C2 C3 O3 C22 -2.0(4) y
C4 C3 O3 C22 177.4(3) y
C5 C4 O4 C23 11.7(5) y
C3 C4 O4 C23 -170.0(3) y
C4F C3F C2F C1F -175.6(4) ?
O2F C1F C2F C3F -6.1(5) ?
O1F C1F C2F C3F 173.0(3) ?
C2F C3F C4F O4F -177.1(4) ?
C2F C3F C4F O3F 8.6(6) ?
